data_7016284
loop_
_publ_author_name
'Tan, Huaqiao'
'Chen, Weilin'
'Liu, Ding'
'Feng, Xiaojia'
'Li, Yangguang'
'Yan, Aixue'
'Wang, Enbo'

_publ_section_title
;
 Two diphosphonate-functionalized asymmetric polyoxomolybdates with
 catalytic activity for oxidation of benzyl alcohol to benzaldehyde.
;
_journal_issue 33
_journal_name_full 'Dalton transactions (Cambridge, England : 2003)'
_journal_page_first 8414
_journal_page_last 8418
_journal_paper_doi 10.1039/c0dt01729a
_journal_volume 40
_journal_year 2011
_chemical_formula_sum 'C16 H66 Mo12 N11 Na O61 P8'
_chemical_formula_weight 2810.83
_chemical_name_systematic
; 
 ? 
;
_space_group_IT_number 82
_symmetry_cell_setting tetragonal
_symmetry_space_group_name_Hall 'I -4'
_symmetry_space_group_name_H-M 'I -4'
_atom_sites_solution_hydrogens none
_atom_sites_solution_primary direct
_atom_sites_solution_secondary difmap
_audit_creation_method SHELXL-97
_cell_angle_alpha 90.00
_cell_angle_beta 90.00
_cell_angle_gamma 90.00
_cell_formula_units_Z 2
_cell_length_a 14.263(2)
_cell_length_b 14.263(2)
_cell_length_c 21.020(4)
_cell_measurement_reflns_used 4314
_cell_measurement_temperature 293(2)
_cell_measurement_theta_max 27.45
_cell_measurement_theta_min 3.24
_cell_volume 4276.2(12)
_computing_cell_refinement PROCESS-AUTO
_computing_data_collection PROCESS-AUTO
_computing_data_reduction CrystalStructure
_computing_structure_refinement 'SHELXL-97 (Sheldrick, 1997)'
_computing_structure_solution 'SHELXS-97 (Sheldrick, 1990)'
_diffrn_ambient_temperature 293(2)
_diffrn_detector_area_resol_mean 0.01
_diffrn_measured_fraction_theta_full 0.996
_diffrn_measured_fraction_theta_max 0.996
_diffrn_measurement_device_type 'Rigaku R-AXIS RAPID IP'
_diffrn_measurement_method Oscillation
_diffrn_radiation_monochromator graphite
_diffrn_radiation_source 'Rotation anode'
_diffrn_radiation_type MoK\a
_diffrn_radiation_wavelength 0.71073
_diffrn_reflns_av_R_equivalents 0.0530
_diffrn_reflns_av_sigmaI/netI 0.0519
_diffrn_reflns_limit_h_max 18
_diffrn_reflns_limit_h_min -18
_diffrn_reflns_limit_k_max 18
_diffrn_reflns_limit_k_min -17
_diffrn_reflns_limit_l_max 27
_diffrn_reflns_limit_l_min -27
_diffrn_reflns_number 20493
_diffrn_reflns_theta_full 27.45
_diffrn_reflns_theta_max 27.45
_diffrn_reflns_theta_min 3.24
_diffrn_standards_decay_% none
_diffrn_standards_interval_count 0
_diffrn_standards_interval_time 0
_diffrn_standards_number 0
_exptl_absorpt_coefficient_mu 1.956
_exptl_absorpt_correction_T_max 0.731
_exptl_absorpt_correction_T_min 0.596
_exptl_absorpt_correction_type multi-scan
_exptl_absorpt_process_details 'ABSCOR by T.Higashi    8 March, 1995'
_exptl_crystal_colour white
_exptl_crystal_density_diffrn 2.183
_exptl_crystal_density_method 'not measured'
_exptl_crystal_description block
_exptl_crystal_F_000 2724
_exptl_crystal_size_max 0.27
_exptl_crystal_size_mid 0.27
_exptl_crystal_size_min 0.16
_refine_diff_density_max 1.572
_refine_diff_density_min -0.580
_refine_diff_density_rms 0.183
_refine_ls_abs_structure_details 'Flack H D (1983), Acta Cryst. A39, 876-881'
_refine_ls_abs_structure_Flack -0.02(7)
_refine_ls_extinction_coef 0.00059(16)
_refine_ls_extinction_expression Fc^*^=kFc[1+0.001xFc^2^\l^3^/sin(2\q)]^-1/4^
_refine_ls_extinction_method SHELXL
_refine_ls_goodness_of_fit_ref 1.057
_refine_ls_hydrogen_treatment none
_refine_ls_matrix_type full
_refine_ls_number_parameters 246
_refine_ls_number_reflns 4875
_refine_ls_number_restraints 12
_refine_ls_restrained_S_all 1.062
_refine_ls_R_factor_all 0.0560
_refine_ls_R_factor_gt 0.0483
_refine_ls_shift/su_max 0.002
_refine_ls_shift/su_mean 0.000
_refine_ls_structure_factor_coef Fsqd
_refine_ls_weighting_details 'calc w=1/[\s^2^(Fo^2^)+(0.1000P)^2^+0.0000P] where P=(Fo^2^+2Fc^2^)/3'
_refine_ls_weighting_scheme calc
_refine_ls_wR_factor_gt 0.1383
_refine_ls_wR_factor_ref 0.1443
_reflns_number_gt 4314
_reflns_number_total 4875
_reflns_threshold_expression >2sigma(I)
_cod_data_source_file c0dt01729a.txt
_cod_data_source_block 2
_cod_original_cell_volume 4276.3(12)
_cod_original_sg_symbol_H-M I-4
_cod_database_code 7016284

loop_
_symmetry_equiv_pos_as_xyz
'x, y, z'
'-x, -y, z'
'y, -x, -z'
'-y, x, -z'
'x+1/2, y+1/2, z+1/2'
'-x+1/2, -y+1/2, z+1/2'
'y+1/2, -x+1/2, -z+1/2'
'-y+1/2, x+1/2, -z+1/2'

loop_
_atom_site_label
_atom_site_type_symbol
_atom_site_fract_x
_atom_site_fract_y
_atom_site_fract_z
_atom_site_U_iso_or_equiv
_atom_site_adp_type
_atom_site_occupancy
_atom_site_symmetry_multiplicity
_atom_site_calc_flag
_atom_site_refinement_flags
_atom_site_disorder_assembly
_atom_site_disorder_group
Mo1 Mo 1.80146(5) -0.00495(4) 1.10133(3) 0.02784(18) Uani 1 1 d . . .
Mo2 Mo 1.84105(5) 0.20514(5) 1.20098(3) 0.0361(2) Uani 1 1 d . . .
Mo3 Mo 1.79845(7) 0.38393(5) 1.11547(4) 0.0448(2) Uani 1 1 d . . .
P4 P 1.79838(13) -0.12715(13) 0.96593(9) 0.0239(4) Uani 1 1 d . . .
P2 P 1.80538(15) -0.32511(14) 0.92224(11) 0.0315(4) Uani 1 1 d . . .
O14 O 1.9049(4) -0.0642(4) 1.1007(3) 0.0377(13) Uani 1 1 d . . .
O13 O 1.7503(4) -0.1072(4) 0.9015(3) 0.0307(11) Uani 1 1 d . . .
O12 O 1.7577(4) -0.0614(4) 1.0163(3) 0.0306(12) Uani 1 1 d . . .
O11 O 1.7605(4) 0.3423(4) 1.0313(3) 0.0377(13) Uani 1 1 d . . .
O16 O 1.7733(6) 0.1944(5) 1.2671(3) 0.0524(19) Uani 1 1 d . . .
O10 O 1.6881(4) 0.0892(4) 1.0799(3) 0.0325(12) Uani 1 1 d . . .
O9 O 1.7294(6) -0.0763(5) 1.1450(3) 0.0482(17) Uani 1 1 d . . .
O8 O 1.9052(4) -0.1239(4) 0.9632(3) 0.0267(11) Uani 1 1 d . . .
O7 O 1.8363(5) 0.3427(4) 1.1968(4) 0.0460(16) Uani 1 1 d . . .
O6 O 1.7753(5) -0.4231(4) 0.9353(4) 0.0494(17) Uani 1 1 d . . .
C4 C 1.8683(7) -0.2992(6) 1.0724(5) 0.040(2) Uani 1 1 d . . .
H4A H 1.8947 -0.3487 1.0463 0.048 Uiso 1 1 calc R . .
H4B H 1.9052 -0.2430 1.0655 0.048 Uiso 1 1 calc R . .
O5 O 1.8303(4) 0.0863(4) 1.1644(3) 0.0332(12) Uani 1 1 d . . .
C3 C 1.7567(5) -0.2464(6) 0.9832(4) 0.0293(15) Uani 1 1 d . . .
O4 O 1.7162(4) 0.2434(4) 1.1388(3) 0.0355(13) Uani 1 1 d . . .
O3 O 1.7094(8) 0.4566(6) 1.1337(4) 0.072(3) Uani 1 1 d . . .
O15 O 1.9543(6) 0.1974(6) 1.2279(4) 0.058(2) Uani 1 1 d . . .
C2 C 1.7679(6) -0.2811(6) 1.0516(4) 0.0369(18) Uani 1 1 d . . .
H2A H 1.7406 -0.2350 1.0800 0.044 Uiso 1 1 calc R . .
H2B H 1.7325 -0.3387 1.0563 0.044 Uiso 1 1 calc R . .
C1 C 1.8748(9) -0.3270(7) 1.1411(5) 0.048(2) Uani 1 1 d . . .
H1A H 1.8249 -0.3704 1.1518 0.058 Uiso 1 1 calc R . .
H1B H 1.9345 -0.3571 1.1495 0.058 Uiso 1 1 calc R . .
O2 O 1.8901(6) 0.4577(5) 1.0944(5) 0.062(2) Uani 1 1 d . . .
N3 N 1.9143(12) -0.5496(11) 0.9467(10) 0.111(5) Uani 1 1 d U . .
N2 N 1.5807(16) 0.3360(17) 1.2268(11) 0.106(7) Uiso 0.75 1 d P A 1
OW1 O 1.535(3) 0.267(4) 1.214(2) 0.090(13) Uiso 0.25 1 d P B 2
N1 N 1.8658(11) -0.2382(10) 1.1796(7) 0.093(4) Uani 1 1 d U . .
H1C H 1.8691 -0.2520 1.2208 0.112 Uiso 1 1 calc R . .
H1D H 1.8109 -0.2111 1.1713 0.112 Uiso 1 1 calc R . .
H1E H 1.9121 -0.1992 1.1694 0.112 Uiso 1 1 calc R . .
Na1 Na 2.0001(11) -0.0002(10) 1.0004(7) 0.0344(14) Uani 1 4 d SR . .

loop_
_atom_site_aniso_label
_atom_site_aniso_U_11
_atom_site_aniso_U_22
_atom_site_aniso_U_33
_atom_site_aniso_U_23
_atom_site_aniso_U_13
_atom_site_aniso_U_12
Mo1 0.0361(4) 0.0253(3) 0.0221(3) -0.0014(2) 0.0059(3) -0.0025(3)
Mo2 0.0441(4) 0.0383(4) 0.0258(3) -0.0092(3) 0.0043(3) -0.0082(3)
Mo3 0.0584(5) 0.0281(3) 0.0479(5) -0.0096(3) 0.0039(4) -0.0035(3)
P4 0.0242(8) 0.0242(8) 0.0232(8) -0.0040(7) -0.0007(7) -0.0003(6)
P2 0.0347(10) 0.0247(9) 0.0352(10) -0.0075(8) -0.0059(9) 0.0010(8)
O14 0.044(3) 0.033(3) 0.036(3) 0.000(3) -0.002(3) 0.008(2)
O13 0.035(3) 0.032(3) 0.025(3) -0.003(2) -0.005(2) 0.009(2)
O12 0.033(3) 0.028(3) 0.031(3) -0.007(2) 0.003(2) -0.001(2)
O11 0.043(3) 0.022(3) 0.048(3) -0.004(3) 0.002(3) 0.002(2)
O16 0.069(5) 0.054(4) 0.034(3) -0.011(3) 0.021(3) -0.015(4)
O10 0.026(3) 0.033(3) 0.039(3) -0.007(2) 0.011(2) -0.006(2)
O9 0.066(5) 0.037(3) 0.042(4) 0.001(3) 0.020(3) -0.010(3)
O8 0.024(2) 0.029(3) 0.026(3) -0.003(2) 0.000(2) -0.0010(19)
O7 0.062(4) 0.030(3) 0.046(4) -0.018(3) 0.006(3) -0.009(3)
O6 0.052(4) 0.029(3) 0.067(5) -0.002(3) -0.011(4) -0.007(3)
C4 0.048(5) 0.033(4) 0.040(5) 0.004(4) 0.010(4) 0.006(4)
O5 0.044(3) 0.033(3) 0.023(3) -0.005(2) -0.001(2) -0.004(2)
C3 0.027(4) 0.029(4) 0.031(4) 0.001(3) -0.002(3) -0.003(3)
O4 0.030(3) 0.037(3) 0.040(3) -0.013(3) 0.013(3) 0.000(2)
O3 0.100(7) 0.052(4) 0.063(5) -0.023(4) 0.010(5) 0.027(5)
O15 0.060(5) 0.071(5) 0.044(4) -0.005(4) -0.014(4) 0.001(4)
C2 0.038(4) 0.037(4) 0.035(4) 0.000(4) 0.007(4) -0.004(3)
C1 0.065(6) 0.045(5) 0.034(5) 0.001(4) 0.001(5) 0.016(4)
O2 0.072(5) 0.037(3) 0.077(6) 0.002(4) -0.003(4) -0.019(3)
N3 0.114(8) 0.078(7) 0.142(10) 0.029(7) 0.036(7) 0.008(6)
N1 0.108(8) 0.089(7) 0.083(7) 0.010(6) 0.023(6) -0.003(6)
Na1 0.0276(18) 0.0276(18) 0.048(4) 0.000 0.000 0.000

loop_
_atom_type_symbol
_atom_type_description
_atom_type_scat_dispersion_real
_atom_type_scat_dispersion_imag
_atom_type_scat_source
C C 0.0033 0.0016 'International Tables Vol C Tables 4.2.6.8 and 6.1.1.4'
H H 0.0000 0.0000 'International Tables Vol C Tables 4.2.6.8 and 6.1.1.4'
N N 0.0061 0.0033 'International Tables Vol C Tables 4.2.6.8 and 6.1.1.4'
O O 0.0106 0.0060 'International Tables Vol C Tables 4.2.6.8 and 6.1.1.4'
P P 0.1023 0.0942 'International Tables Vol C Tables 4.2.6.8 and 6.1.1.4'
Mo Mo -1.6832 0.6857 'International Tables Vol C Tables 4.2.6.8 and 6.1.1.4'
Na Na 0.0362 0.0249 'International Tables Vol C Tables 4.2.6.8 and 6.1.1.4'

loop_
_geom_angle_atom_site_label_1
_geom_angle_atom_site_label_2
_geom_angle_atom_site_label_3
_geom_angle
_geom_angle_site_symmetry_1
_geom_angle_site_symmetry_3
O14 Mo1 O9 103.2(3) . .
O14 Mo1 O5 99.1(3) . .
O9 Mo1 O5 99.4(3) . .
O14 Mo1 O12 93.5(3) . .
O9 Mo1 O12 93.0(3) . .
O5 Mo1 O12 159.8(2) . .
O14 Mo1 O10 164.1(3) . .
O9 Mo1 O10 91.9(3) . .
O5 Mo1 O10 83.2(2) . .
O12 Mo1 O10 80.5(2) . .
O14 Mo1 O8 84.2(3) . 3_777
O9 Mo1 O8 171.5(3) . 3_777
O5 Mo1 O8 83.3(2) . 3_777
O12 Mo1 O8 82.3(2) . 3_777
O10 Mo1 O8 80.4(2) . 3_777
O14 Mo1 Na1 46.4(3) . .
O9 Mo1 Na1 144.3(3) . .
O5 Mo1 Na1 103.4(3) . .
O12 Mo1 Na1 74.3(3) . .
O10 Mo1 Na1 117.7(3) . .
O8 Mo1 Na1 40.8(3) 3_777 .
O16 Mo2 O15 105.0(4) . .
O16 Mo2 O5 102.1(3) . .
O15 Mo2 O5 98.9(4) . .
O16 Mo2 O7 96.1(3) . .
O15 Mo2 O7 96.4(4) . .
O5 Mo2 O7 152.2(3) . .
O16 Mo2 O4 92.7(3) . .
O15 Mo2 O4 160.4(3) . .
O5 Mo2 O4 85.2(2) . .
O7 Mo2 O4 73.0(3) . .
O16 Mo2 O13 161.2(3) . 3_777
O15 Mo2 O13 91.4(3) . 3_777
O5 Mo2 O13 83.9(2) . 3_777
O7 Mo2 O13 72.6(3) . 3_777
O4 Mo2 O13 69.9(2) . 3_777
O16 Mo2 Mo3 115.2(3) . .
O15 Mo2 Mo3 114.7(3) . .
O5 Mo2 Mo3 118.64(18) . .
O7 Mo2 Mo3 33.6(2) . .
O4 Mo2 Mo3 48.16(16) . .
O13 Mo2 Mo3 47.84(14) 3_777 .
O3 Mo3 O2 104.7(5) . .
O3 Mo3 O7 101.6(4) . .
O2 Mo3 O7 101.8(4) . .
O3 Mo3 O11 100.7(4) . .
O2 Mo3 O11 99.4(4) . .
O7 Mo3 O11 144.0(2) . .
O3 Mo3 O13 164.0(4) . 3_777
O2 Mo3 O13 91.4(3) . 3_777
O7 Mo3 O13 73.8(2) . 3_777
O11 Mo3 O13 76.9(2) . 3_777
O3 Mo3 O4 95.7(4) . .
O2 Mo3 O4 159.6(3) . .
O7 Mo3 O4 72.0(2) . .
O11 Mo3 O4 78.0(2) . .
O13 Mo3 O4 68.25(19) 3_777 .
O3 Mo3 Mo2 120.6(4) . .
O2 Mo3 Mo2 119.1(3) . .
O7 Mo3 Mo2 35.19(18) . .
O11 Mo3 Mo2 108.83(17) . .
O13 Mo3 Mo2 47.76(14) 3_777 .
O4 Mo3 Mo2 45.61(16) . .
O8 P4 O12 112.7(3) . .
O8 P4 O13 113.9(3) . .
O12 P4 O13 109.0(3) . .
O8 P4 C3 111.0(3) . .
O12 P4 C3 108.0(3) . .
O13 P4 C3 101.6(3) . .
O8 P4 Na1 33.4(3) . .
O12 P4 Na1 81.4(3) . .
O13 P4 Na1 117.0(3) . .
C3 P4 Na1 135.1(3) . .
O6 P2 O10 114.1(4) . 4_737
O6 P2 O4 112.0(4) . 4_737
O10 P2 O4 111.6(4) 4_737 4_737
O6 P2 C3 109.6(4) . .
O10 P2 C3 108.6(3) 4_737 .
O4 P2 C3 99.9(3) 4_737 .
Mo1 O14 Na1 106.1(4) . .
P4 O13 Mo2 128.5(3) . 4_737
P4 O13 Mo3 112.7(3) . 4_737
Mo2 O13 Mo3 84.40(18) 4_737 4_737
P4 O12 Mo1 136.6(4) . .
C3 O11 Mo3 120.6(5) 3_777 .
P2 O10 Mo1 136.0(3) 3_777 .
P4 O8 Mo1 130.1(3) . 4_737
P4 O8 Na1 125.7(5) . .
Mo1 O8 Na1 101.1(4) 4_737 .
Mo3 O7 Mo2 111.2(3) . .
C1 C4 C2 112.4(8) . .
C1 C4 H4A 109.1 . .
C2 C4 H4A 109.1 . .
C1 C4 H4B 109.1 . .
C2 C4 H4B 109.1 . .
H4A C4 H4B 107.9 . .
Mo2 O5 Mo1 157.8(4) . .
O11 C3 C2 108.9(7) 4_737 .
O11 C3 P4 102.2(5) 4_737 .
C2 C3 P4 116.9(6) . .
O11 C3 P2 105.2(5) 4_737 .
C2 C3 P2 114.7(6) . .
P4 C3 P2 107.7(4) . .
P2 O4 Mo2 130.9(3) 3_777 .
P2 O4 Mo3 113.0(3) 3_777 .
Mo2 O4 Mo3 86.2(2) . .
C4 C2 C3 115.2(7) . .
C4 C2 H2A 108.5 . .
C3 C2 H2A 108.5 . .
C4 C2 H2B 108.5 . .
C3 C2 H2B 108.5 . .
H2A C2 H2B 107.5 . .
N1 C1 C4 106.9(9) . .
N1 C1 H1A 110.3 . .
C4 C1 H1A 110.3 . .
N1 C1 H1B 110.3 . .
C4 C1 H1B 110.3 . .
H1A C1 H1B 108.6 . .
C1 N1 H1C 109.5 . .
C1 N1 H1D 109.5 . .
H1C N1 H1D 109.5 . .
C1 N1 H1E 109.5 . .
H1C N1 H1E 109.5 . .
H1D N1 H1E 109.5 . .
O8 Na1 O8 96.1(6) . 3_777
O8 Na1 O8 96.3(5) . 4_737
O8 Na1 O8 142.0(8) 3_777 4_737
O8 Na1 O8 141.3(8) . 2_955
O8 Na1 O8 96.1(5) 3_777 2_955
O8 Na1 O8 96.2(6) 4_737 2_955
O8 Na1 O14 63.6(4) . 4_737
O8 Na1 O14 143.6(7) 3_777 4_737
O8 Na1 O14 73.3(5) 4_737 4_737
O8 Na1 O14 85.5(5) 2_955 4_737
O8 Na1 O14 85.4(5) . 3_777
O8 Na1 O14 73.1(5) 3_777 3_777
O8 Na1 O14 143.7(7) 4_737 3_777
O8 Na1 O14 63.5(4) 2_955 3_777
O14 Na1 O14 75.2(5) 4_737 3_777
O8 Na1 O14 73.4(4) . .
O8 Na1 O14 63.8(4) 3_777 .
O8 Na1 O14 85.9(5) 4_737 .
O8 Na1 O14 144.1(7) 2_955 .
O14 Na1 O14 128.8(6) 4_737 .
O14 Na1 O14 128.6(6) 3_777 .
O8 Na1 O14 144.2(6) . 2_955
O8 Na1 O14 85.8(5) 3_777 2_955
O8 Na1 O14 63.8(4) 4_737 2_955
O8 Na1 O14 73.3(5) 2_955 2_955
O14 Na1 O14 128.8(6) 4_737 2_955
O14 Na1 O14 128.6(5) 3_777 2_955
O14 Na1 O14 75.6(5) . 2_955
O8 Na1 P4 20.9(2) . .
O8 Na1 P4 75.3(4) 3_777 .
O8 Na1 P4 113.0(5) 4_737 .
O8 Na1 P4 142.7(6) 2_955 .
O14 Na1 P4 81.6(4) 4_737 .
O14 Na1 P4 79.4(4) 3_777 .
O14 Na1 P4 64.2(3) . .
O14 Na1 P4 139.8(5) 2_955 .
O8 Na1 Mo1 38.2(3) . 4_737
O8 Na1 Mo1 132.0(6) 3_777 4_737
O8 Na1 Mo1 74.0(4) 4_737 4_737
O8 Na1 Mo1 112.8(5) 2_955 4_737
O14 Na1 Mo1 27.5(2) 4_737 4_737
O14 Na1 Mo1 86.2(4) 3_777 4_737
O14 Na1 Mo1 102.3(4) . 4_737
O14 Na1 Mo1 137.8(5) 2_955 4_737
P4 Na1 Mo1 58.3(2) . 4_737
O8 Na1 Mo1 74.0(4) . .
O8 Na1 Mo1 38.3(3) 3_777 .
O8 Na1 Mo1 113.2(5) 4_737 .
O8 Na1 Mo1 132.1(6) 2_955 .
O14 Na1 Mo1 137.6(5) 4_737 .
O14 Na1 Mo1 102.1(5) 3_777 .
O14 Na1 Mo1 27.5(2) . .
O14 Na1 Mo1 86.5(4) 2_955 .
P4 Na1 Mo1 56.8(2) . .
Mo1 Na1 Mo1 111.2(4) 4_737 .
O8 Na1 Mo1 112.7(6) . 3_777
O8 Na1 Mo1 73.8(4) 3_777 3_777
O8 Na1 Mo1 132.0(5) 4_737 3_777
O8 Na1 Mo1 38.1(3) 2_955 3_777
O14 Na1 Mo1 86.2(4) 4_737 3_777
O14 Na1 Mo1 27.41(18) 3_777 3_777
O14 Na1 Mo1 137.6(5) . 3_777
O14 Na1 Mo1 102.2(4) 2_955 3_777
P4 Na1 Mo1 105.9(4) . 3_777
Mo1 Na1 Mo1 105.9(4) 4_737 3_777
Mo1 Na1 Mo1 111.1(4) . 3_777

loop_
_geom_bond_atom_site_label_1
_geom_bond_atom_site_label_2
_geom_bond_distance
_geom_bond_site_symmetry_2
Mo1 O14 1.700(6) .
Mo1 O9 1.713(7) .
Mo1 O5 1.903(6) .
Mo1 O12 2.057(6) .
Mo1 O10 2.149(6) .
Mo1 O8 2.235(5) 3_777
Mo1 Na1 3.541(15) .
Mo2 O16 1.700(7) .
Mo2 O15 1.715(8) .
Mo2 O5 1.868(6) .
Mo2 O7 1.965(6) .
Mo2 O4 2.276(7) .
Mo2 O13 2.365(6) 3_777
Mo2 Mo3 3.1786(13) .
Mo3 O3 1.684(8) .
Mo3 O2 1.735(8) .
Mo3 O7 1.887(8) .
Mo3 O11 1.943(7) .
Mo3 O13 2.367(6) 3_777
Mo3 O4 2.373(6) .
P4 O8 1.526(5) .
P4 O12 1.529(6) .
P4 O13 1.544(6) .
P4 C3 1.838(8) .
P4 Na1 3.476(15) .
P2 O6 1.488(7) .
P2 O10 1.516(6) 4_737
P2 O4 1.573(6) 4_737
P2 C3 1.840(8) .
O14 Na1 2.670(16) .
O13 Mo2 2.365(6) 4_737
O13 Mo3 2.367(6) 4_737
O11 C3 1.448(9) 3_777
O10 P2 1.516(6) 3_777
O8 Mo1 2.235(5) 4_737
O8 Na1 2.357(16) .
C4 C1 1.500(13) .
C4 C2 1.519(13) .
C4 H4A 0.9700 .
C4 H4B 0.9700 .
C3 O11 1.448(9) 4_737
C3 C2 1.527(12) .
O4 P2 1.573(6) 3_777
C2 H2A 0.9700 .
C2 H2B 0.9700 .
C1 N1 1.508(17) .
C1 H1A 0.9700 .
C1 H1B 0.9700 .
N1 H1C 0.8900 .
N1 H1D 0.8900 .
N1 H1E 0.8900 .
Na1 O8 2.356(16) 3_777
Na1 O8 2.351(16) 4_737
Na1 O8 2.359(14) 2_955
Na1 O14 2.680(16) 4_737
Na1 O14 2.684(16) 3_777
Na1 O14 2.670(17) 2_955
Na1 Mo1 3.547(15) 4_737
Na1 Mo1 3.551(14) 3_777
